data_7120401
loop_
_publ_author_name
'Fukazawa, Aiko'
'Usuba, Junichi'
'Adler, Ra\'ul A.'
'Yamaguchi, Shigehiro'

_publ_section_title
;
 Synthesis of seminaphtho-phospha-fluorescein dyes based on the
 consecutive arylation of aryldichlorophosphines
;
_journal_name_full 'Chem. Commun.'
_journal_paper_doi 10.1039/C7CC04323F
_journal_year 2017
_chemical_formula_moiety 'C28 H25 O3 P'
_chemical_formula_sum 'C28 H25 O3 P'
_chemical_formula_weight 440.45
_chemical_name_common trans6aaMe
_chemical_name_systematic
;
3,7-dimethoxy-5-phenyl-10-(o-tolyl)-10H-acridophosphine 5-oxide
;
_space_group_crystal_system monoclinic
_space_group_IT_number 14
_space_group_name_Hall '-P 2yn'
_space_group_name_H-M_alt 'P 1 21/n 1'
_symmetry_space_group_name_Hall '-P 2yn'
_symmetry_space_group_name_H-M 'P 1 21/n 1'
_atom_sites_solution_hydrogens geom
_audit_creation_method SHELXL-2013
_audit_update_record
;
2017-06-01 deposited with the CCDC.
2017-07-07 downloaded from the CCDC.
;
_cell_angle_alpha 90
_cell_angle_beta 94.986(3)
_cell_angle_gamma 90
_cell_formula_units_Z 4
_cell_length_a 7.4318(16)
_cell_length_b 19.171(4)
_cell_length_c 15.802(4)
_cell_measurement_reflns_used 5361
_cell_measurement_temperature 123(2)
_cell_measurement_theta_max 27.5
_cell_measurement_theta_min 3.1
_cell_volume 2242.9(9)
_computing_structure_refinement 'SHELXL-2013 (Sheldrick, 2013)'
_diffrn_ambient_temperature 123(2)
_diffrn_measured_fraction_theta_full 0.997
_diffrn_measured_fraction_theta_max 0.997
_diffrn_measurement_device_type
;
Rigaku Single Crystal X-ray diffractometer equipped with 
FR-X generator, Varimax optics, and PILATUS 200K photon 
counting detector
;
_diffrn_radiation_type MoK\a
_diffrn_radiation_wavelength 0.71075
_diffrn_reflns_av_R_equivalents 0.0215
_diffrn_reflns_av_unetI/netI 0.0146
_diffrn_reflns_Laue_measured_fraction_full 0.997
_diffrn_reflns_Laue_measured_fraction_max 0.997
_diffrn_reflns_limit_h_max 9
_diffrn_reflns_limit_h_min -9
_diffrn_reflns_limit_k_max 24
_diffrn_reflns_limit_k_min -20
_diffrn_reflns_limit_l_max 20
_diffrn_reflns_limit_l_min -20
_diffrn_reflns_number 29556
_diffrn_reflns_point_group_measured_fraction_full 0.997
_diffrn_reflns_point_group_measured_fraction_max 0.997
_diffrn_reflns_theta_full 25.242
_diffrn_reflns_theta_max 27.484
_diffrn_reflns_theta_min 3.123
_exptl_absorpt_coefficient_mu 0.151
_exptl_absorpt_correction_T_max 1.000
_exptl_absorpt_correction_T_min 0.898
_exptl_absorpt_correction_type multi-scan
_exptl_crystal_colour colourless
_exptl_crystal_density_diffrn 1.304
_exptl_crystal_density_method 'not measured'
_exptl_crystal_description needle
_exptl_crystal_F_000 928
_exptl_crystal_size_max 0.200
_exptl_crystal_size_mid 0.070
_exptl_crystal_size_min 0.050
_refine_diff_density_max 0.358
_refine_diff_density_min -0.314
_refine_diff_density_rms 0.046
_refine_ls_extinction_method none
_refine_ls_goodness_of_fit_ref 1.091
_refine_ls_hydrogen_treatment constr
_refine_ls_matrix_type full
_refine_ls_number_parameters 292
_refine_ls_number_reflns 5130
_refine_ls_number_restraints 0
_refine_ls_restrained_S_all 1.091
_refine_ls_R_factor_all 0.0439
_refine_ls_R_factor_gt 0.0377
_refine_ls_shift/su_max 0.001
_refine_ls_shift/su_mean 0.000
_refine_ls_structure_factor_coef Fsqd
_refine_ls_weighting_details 'w=1/[\s^2^(Fo^2^)+(0.0388P)^2^+1.4590P] where P=(Fo^2^+2Fc^2^)/3'
_refine_ls_weighting_scheme calc
_refine_ls_wR_factor_gt 0.0948
_refine_ls_wR_factor_ref 0.0975
_reflns_Friedel_coverage 0.000
_reflns_number_gt 4550
_reflns_number_total 5130
_reflns_threshold_expression 'I > 2\s(I)'
_cod_data_source_file c7cc04323f2.cif
_cod_data_source_block trans6aaMe
_cod_original_cell_volume 2242.8(9)
_cod_database_code 7120401
_shelx_space_group_comment
;
The symmetry employed for this shelxl refinement is uniquely defined
by the following loop, which should always be used as a source of
symmetry information in preference to the above space-group names.
They are only intended as comments.
;
_shelx_estimated_absorpt_t_min 0.970
_shelx_estimated_absorpt_t_max 0.993
_shelxl_version_number 2013-4

loop_
_space_group_symop_operation_xyz
'x, y, z'
'-x+1/2, y+1/2, -z+1/2'
'-x, -y, -z'
'x-1/2, -y-1/2, z-1/2'

loop_
_atom_site_label
_atom_site_type_symbol
_atom_site_fract_x
_atom_site_fract_y
_atom_site_fract_z
_atom_site_U_iso_or_equiv
_atom_site_adp_type
_atom_site_occupancy
_atom_site_site_symmetry_order
_atom_site_calc_flag
_atom_site_refinement_flags_posn
_atom_site_refinement_flags_adp
P1 P 0.50907(5) 0.21602(2) 0.09153(2) 0.01579(9) Uani 1 1 d . .
O1 O 0.31332(14) 0.19915(6) 0.07469(6) 0.0224(2) Uani 1 1 d . .
O2 O 0.65065(16) 0.36228(6) -0.16801(6) 0.0255(2) Uani 1 1 d . .
O3 O 0.63584(17) 0.10858(6) 0.38205(7) 0.0280(3) Uani 1 1 d . .
C7 C 0.58128(18) 0.22645(7) 0.20187(8) 0.0162(3) Uani 1 1 d . .
C8 C 0.58167(18) 0.36114(7) 0.18920(8) 0.0153(3) Uani 1 1 d . .
H25 H 0.6787 0.3931 0.2141 0.018 Uiso 1 1 calc R U
C9 C 0.60211(18) 0.29288(7) 0.23860(8) 0.0160(3) Uani 1 1 d . .
C1 C 0.6502(2) 0.15195(7) 0.04712(9) 0.0190(3) Uani 1 1 d . .
C10 C 0.57555(18) 0.29654(7) 0.04601(8) 0.0162(3) Uani 1 1 d . .
C11 C 0.3907(2) 0.46428(7) 0.23491(9) 0.0191(3) Uani 1 1 d . .
C12 C 0.40040(18) 0.39622(7) 0.20288(8) 0.0162(3) Uani 1 1 d . .
C13 C 0.59136(19) 0.29624(7) -0.04229(9) 0.0180(3) Uani 1 1 d . .
H1 H 0.5745 0.2541 -0.0736 0.022 Uiso 1 1 calc R U
C14 C 0.6361(2) 0.29597(8) 0.32696(9) 0.0197(3) Uani 1 1 d . .
H2 H 0.6518 0.3403 0.3533 0.024 Uiso 1 1 calc R U
C15 C 0.60183(18) 0.35724(7) 0.09400(8) 0.0155(3) Uani 1 1 d . .
C16 C 0.6477(2) 0.23653(8) 0.37777(9) 0.0212(3) Uani 1 1 d . .
H3 H 0.6690 0.2406 0.4377 0.025 Uiso 1 1 calc R U
C17 C 0.64192(19) 0.41864(7) 0.05061(9) 0.0187(3) Uani 1 1 d . .
H4 H 0.6599 0.4609 0.0816 0.022 Uiso 1 1 calc R U
C18 C 0.63139(19) 0.35734(8) -0.08327(9) 0.0193(3) Uani 1 1 d . .
C2 C 0.8380(2) 0.15836(8) 0.05602(9) 0.0227(3) Uani 1 1 d . .
H5 H 0.8935 0.1933 0.0920 0.027 Uiso 1 1 calc R U
C27 C 0.6324(2) 0.29940(8) -0.21690(9) 0.0257(3) Uani 1 1 d . .
H12 H 0.7187 0.2646 -0.1926 0.039 Uiso 1 1 calc R U
H13 H 0.6569 0.3092 -0.2757 0.039 Uiso 1 1 calc R U
H14 H 0.5093 0.2813 -0.2159 0.039 Uiso 1 1 calc R U
C19 C 0.6559(2) 0.41900(8) -0.03616(9) 0.0207(3) Uani 1 1 d . .
H6 H 0.6822 0.4613 -0.0639 0.025 Uiso 1 1 calc R U
C20 C 0.6275(2) 0.17083(8) 0.33969(9) 0.0204(3) Uani 1 1 d . .
C21 C 0.59604(19) 0.16624(7) 0.25189(9) 0.0194(3) Uani 1 1 d . .
H7 H 0.5844 0.1217 0.2256 0.023 Uiso 1 1 calc R U
C22 C 0.2194(2) 0.49360(8) 0.24009(10) 0.0247(3) Uani 1 1 d . .
H15 H 0.2106 0.5398 0.2610 0.030 Uiso 1 1 calc R U
C23 C 0.0629(2) 0.45723(9) 0.21572(10) 0.0271(3) Uani 1 1 d . .
H16 H -0.0515 0.4787 0.2190 0.033 Uiso 1 1 calc R U
C24 C 0.24161(19) 0.35933(8) 0.18008(9) 0.0198(3) Uani 1 1 d . .
H17 H 0.2491 0.3129 0.1598 0.024 Uiso 1 1 calc R U
C28 C 0.6401(2) 0.11153(9) 0.47282(9) 0.0275(3) Uani 1 1 d . .
H18 H 0.7540 0.1326 0.4960 0.041 Uiso 1 1 calc R U
H19 H 0.6306 0.0642 0.4955 0.041 Uiso 1 1 calc R U
H20 H 0.5387 0.1398 0.4891 0.041 Uiso 1 1 calc R U
C25 C 0.5559(2) 0.50734(8) 0.26339(10) 0.0243(3) Uani 1 1 d . .
H21 H 0.6164 0.5219 0.2136 0.036 Uiso 1 1 calc R U
H22 H 0.6391 0.4793 0.3010 0.036 Uiso 1 1 calc R U
H23 H 0.5190 0.5487 0.2940 0.036 Uiso 1 1 calc R U
C3 C 0.8611(2) 0.06291(9) -0.04080(10) 0.0316(4) Uani 1 1 d . .
H8 H 0.9331 0.0328 -0.0716 0.038 Uiso 1 1 calc R U
C4 C 0.5683(2) 0.10054(8) -0.00509(10) 0.0262(3) Uani 1 1 d . .
H9 H 0.4405 0.0959 -0.0107 0.031 Uiso 1 1 calc R U
C26 C 0.0732(2) 0.38902(8) 0.18640(10) 0.0248(3) Uani 1 1 d . .
H24 H -0.0336 0.3632 0.1709 0.030 Uiso 1 1 calc R U
C5 C 0.9438(2) 0.11358(8) 0.01222(10) 0.0274(3) Uani 1 1 d . .
H10 H 1.0717 0.1175 0.0184 0.033 Uiso 1 1 calc R U
C6 C 0.6751(3) 0.05586(9) -0.04915(11) 0.0334(4) Uani 1 1 d . .
H11 H 0.6202 0.0206 -0.0849 0.040 Uiso 1 1 calc R U

loop_
_atom_site_aniso_label
_atom_site_aniso_U_11
_atom_site_aniso_U_22
_atom_site_aniso_U_33
_atom_site_aniso_U_23
_atom_site_aniso_U_13
_atom_site_aniso_U_12
P1 0.01784(18) 0.01593(17) 0.01367(16) -0.00065(12) 0.00180(12) -0.00177(13)
O1 0.0200(5) 0.0260(5) 0.0209(5) -0.0009(4) 0.0012(4) -0.0050(4)
O2 0.0377(7) 0.0231(5) 0.0165(5) 0.0015(4) 0.0083(4) -0.0009(5)
O3 0.0411(7) 0.0230(5) 0.0193(5) 0.0061(4) -0.0009(5) -0.0011(5)
C7 0.0149(6) 0.0191(7) 0.0148(6) -0.0007(5) 0.0016(5) 0.0002(5)
C8 0.0146(6) 0.0153(6) 0.0163(6) -0.0018(5) 0.0022(5) 0.0006(5)
C9 0.0128(6) 0.0183(6) 0.0169(6) -0.0006(5) 0.0017(5) 0.0013(5)
C1 0.0252(8) 0.0160(6) 0.0162(6) 0.0007(5) 0.0042(5) -0.0003(5)
C10 0.0150(6) 0.0169(6) 0.0167(6) 0.0009(5) 0.0016(5) 0.0003(5)
C11 0.0211(7) 0.0190(7) 0.0180(6) 0.0024(5) 0.0062(5) 0.0010(5)
C12 0.0158(7) 0.0191(6) 0.0140(6) 0.0023(5) 0.0032(5) 0.0022(5)
C13 0.0190(7) 0.0183(7) 0.0169(6) -0.0013(5) 0.0021(5) 0.0013(5)
C14 0.0197(7) 0.0212(7) 0.0178(6) -0.0039(5) 0.0000(5) 0.0020(5)
C15 0.0118(6) 0.0175(6) 0.0175(6) -0.0002(5) 0.0018(5) 0.0013(5)
C16 0.0210(7) 0.0269(7) 0.0152(6) 0.0003(5) -0.0011(5) 0.0022(6)
C17 0.0187(7) 0.0171(6) 0.0203(7) -0.0011(5) 0.0026(5) -0.0001(5)
C18 0.0189(7) 0.0229(7) 0.0166(6) 0.0020(5) 0.0045(5) 0.0021(5)
C2 0.0263(8) 0.0195(7) 0.0222(7) -0.0019(5) 0.0008(6) 0.0004(6)
C27 0.0309(8) 0.0296(8) 0.0174(7) -0.0028(6) 0.0068(6) -0.0013(6)
C19 0.0228(7) 0.0183(7) 0.0217(7) 0.0033(5) 0.0050(5) -0.0005(5)
C20 0.0199(7) 0.0224(7) 0.0187(7) 0.0040(5) 0.0006(5) 0.0013(6)
C21 0.0207(7) 0.0182(7) 0.0193(7) 0.0003(5) 0.0014(5) -0.0002(5)
C22 0.0269(8) 0.0201(7) 0.0286(8) 0.0035(6) 0.0115(6) 0.0057(6)
C23 0.0184(7) 0.0302(8) 0.0338(8) 0.0060(7) 0.0090(6) 0.0084(6)
C24 0.0188(7) 0.0215(7) 0.0194(6) 0.0000(5) 0.0028(5) 0.0009(5)
C28 0.0296(9) 0.0329(8) 0.0198(7) 0.0083(6) 0.0002(6) -0.0021(7)
C25 0.0257(8) 0.0185(7) 0.0296(8) -0.0050(6) 0.0073(6) -0.0009(6)
C3 0.0424(10) 0.0271(8) 0.0269(8) -0.0034(6) 0.0117(7) 0.0079(7)
C4 0.0290(8) 0.0251(8) 0.0246(7) -0.0052(6) 0.0033(6) -0.0047(6)
C26 0.0161(7) 0.0312(8) 0.0273(7) 0.0024(6) 0.0029(6) 0.0002(6)
C5 0.0274(8) 0.0278(8) 0.0278(8) 0.0017(6) 0.0063(6) 0.0059(6)
C6 0.0459(11) 0.0250(8) 0.0297(8) -0.0109(7) 0.0060(7) -0.0042(7)

loop_
_atom_type_symbol
_atom_type_description
_atom_type_scat_dispersion_real
_atom_type_scat_dispersion_imag
_atom_type_scat_source
C C 0.0033 0.0016 'International Tables Vol C Tables 4.2.6.8 and 6.1.1.4'
H H 0.0000 0.0000 'International Tables Vol C Tables 4.2.6.8 and 6.1.1.4'
O O 0.0106 0.0060 'International Tables Vol C Tables 4.2.6.8 and 6.1.1.4'
P P 0.1023 0.0942 'International Tables Vol C Tables 4.2.6.8 and 6.1.1.4'

loop_
_geom_angle_atom_site_label_1
_geom_angle_atom_site_label_2
_geom_angle_atom_site_label_3
_geom_angle
O1 P1 C7 113.77(6)
O1 P1 C10 114.46(6)
C7 P1 C10 103.01(7)
O1 P1 C1 112.07(7)
C7 P1 C1 108.72(7)
C10 P1 C1 103.98(6)
C18 O2 C27 117.30(11)
C20 O3 C28 116.85(12)
C21 C7 C9 121.02(12)
C21 C7 P1 117.42(10)
C9 C7 P1 121.16(10)
C9 C8 C15 116.65(11)
C9 C8 C12 110.68(11)
C15 C8 C12 108.79(11)
C14 C9 C7 117.10(12)
C14 C9 C8 118.43(12)
C7 C9 C8 124.41(12)
C4 C1 C2 120.30(14)
C4 C1 P1 118.38(12)
C2 C1 P1 120.86(11)
C15 C10 C13 121.48(12)
C15 C10 P1 122.13(10)
C13 C10 P1 116.32(10)
C22 C11 C12 118.00(14)
C22 C11 C25 118.75(13)
C12 C11 C25 123.25(13)
C24 C12 C11 119.70(13)
C24 C12 C8 118.25(12)
C11 C12 C8 122.02(12)
C18 C13 C10 119.96(13)
C16 C14 C9 122.53(13)
C10 C15 C17 117.32(12)
C10 C15 C8 123.78(12)
C17 C15 C8 118.84(12)
C14 C16 C20 119.36(13)
C19 C17 C15 121.61(13)
O2 C18 C13 124.35(13)
O2 C18 C19 116.35(12)
C13 C18 C19 119.29(13)
C5 C2 C1 119.98(14)
C17 C19 C18 120.33(13)
O3 C20 C21 115.47(13)
O3 C20 C16 125.25(13)
C21 C20 C16 119.28(13)
C20 C21 C7 120.69(13)
C23 C22 C11 121.92(14)
C22 C23 C26 119.80(14)
C26 C24 C12 121.43(14)
C6 C3 C5 120.75(15)
C1 C4 C6 119.48(16)
C24 C26 C23 119.10(14)
C2 C5 C3 119.50(16)
C3 C6 C4 119.99(15)

loop_
_geom_bond_atom_site_label_1
_geom_bond_atom_site_label_2
_geom_bond_distance
P1 O1 1.4915(11)
P1 C7 1.7904(14)
P1 C10 1.7906(14)
P1 C1 1.7972(15)
O2 C18 1.3624(17)
O2 C27 1.4318(18)
O3 C20 1.3669(17)
O3 C28 1.4332(18)
C7 C21 1.3979(19)
C7 C9 1.4024(19)
C8 C9 1.5245(19)
C8 C15 1.5265(18)
C8 C12 1.5377(18)
C9 C14 1.3984(19)
C1 C4 1.391(2)
C1 C2 1.396(2)
C10 C15 1.3934(19)
C10 C13 1.4104(19)
C11 C22 1.401(2)
C11 C12 1.4036(19)
C11 C25 1.515(2)
C12 C24 1.396(2)
C13 C18 1.3832(19)
C14 C16 1.392(2)
C15 C17 1.4072(19)
C16 C20 1.398(2)
C17 C19 1.384(2)
C18 C19 1.400(2)
C2 C5 1.389(2)
C20 C21 1.390(2)
C22 C23 1.382(2)
C23 C26 1.392(2)
C24 C26 1.386(2)
C3 C6 1.383(3)
C3 C5 1.391(2)
C4 C6 1.395(2)

loop_
_geom_torsion_atom_site_label_1
_geom_torsion_atom_site_label_2
_geom_torsion_atom_site_label_3
_geom_torsion_atom_site_label_4
_geom_torsion
O1 P1 C7 C21 73.08(12)
C10 P1 C7 C21 -162.43(11)
C1 P1 C7 C21 -52.55(13)
O1 P1 C7 C9 -99.78(12)
C10 P1 C7 C9 24.71(13)
C1 P1 C7 C9 134.59(11)
C21 C7 C9 C14 -0.7(2)
P1 C7 C9 C14 171.92(10)
C21 C7 C9 C8 -177.76(13)
P1 C7 C9 C8 -5.15(19)
C15 C8 C9 C14 162.08(12)
C12 C8 C9 C14 -72.84(16)
C15 C8 C9 C7 -20.88(19)
C12 C8 C9 C7 104.19(15)
O1 P1 C1 C4 7.76(14)
C7 P1 C1 C4 134.38(12)
C10 P1 C1 C4 -116.39(12)
O1 P1 C1 C2 179.99(11)
C7 P1 C1 C2 -53.38(13)
C10 P1 C1 C2 55.84(13)
O1 P1 C10 C15 100.94(12)
C7 P1 C10 C15 -23.09(13)
C1 P1 C10 C15 -136.47(12)
O1 P1 C10 C13 -76.01(12)
C7 P1 C10 C13 159.96(11)
C1 P1 C10 C13 46.57(12)
C22 C11 C12 C24 -2.1(2)
C25 C11 C12 C24 178.31(13)
C22 C11 C12 C8 175.96(12)
C25 C11 C12 C8 -3.6(2)
C9 C8 C12 C24 -58.92(16)
C15 C8 C12 C24 70.49(15)
C9 C8 C12 C11 123.00(13)
C15 C8 C12 C11 -107.58(14)
C15 C10 C13 C18 -0.9(2)
P1 C10 C13 C18 176.09(11)
C7 C9 C14 C16 -0.6(2)
C8 C9 C14 C16 176.67(13)
C13 C10 C15 C17 1.0(2)
P1 C10 C15 C17 -175.77(10)
C13 C10 C15 C8 178.33(13)
P1 C10 C15 C8 1.53(19)
C9 C8 C15 C10 22.83(19)
C12 C8 C15 C10 -103.19(15)
C9 C8 C15 C17 -159.91(12)
C12 C8 C15 C17 74.07(15)
C9 C14 C16 C20 1.0(2)
C10 C15 C17 C19 -0.4(2)
C8 C15 C17 C19 -177.79(13)
C27 O2 C18 C13 -1.6(2)
C27 O2 C18 C19 177.88(13)
C10 C13 C18 O2 179.53(13)
C10 C13 C18 C19 0.0(2)
C4 C1 C2 C5 0.4(2)
P1 C1 C2 C5 -171.68(11)
C15 C17 C19 C18 -0.5(2)
O2 C18 C19 C17 -178.90(13)
C13 C18 C19 C17 0.6(2)
C28 O3 C20 C21 -170.64(13)
C28 O3 C20 C16 9.2(2)
C14 C16 C20 O3 -179.99(14)
C14 C16 C20 C21 -0.1(2)
O3 C20 C21 C7 178.75(13)
C16 C20 C21 C7 -1.1(2)
C9 C7 C21 C20 1.6(2)
P1 C7 C21 C20 -171.32(11)
C12 C11 C22 C23 0.8(2)
C25 C11 C22 C23 -179.61(14)
C11 C22 C23 C26 1.1(2)
C11 C12 C24 C26 1.6(2)
C8 C12 C24 C26 -176.55(13)
C2 C1 C4 C6 -0.6(2)
P1 C1 C4 C6 171.66(13)
C12 C24 C26 C23 0.3(2)
C22 C23 C26 C24 -1.7(2)
C1 C2 C5 C3 0.5(2)
C6 C3 C5 C2 -1.2(2)
C5 C3 C6 C4 1.0(3)
C1 C4 C6 C3 -0.1(3)
